data_4070493
loop_
_publ_author_name
'van der Vlugt, Jarl Ivar'
'Siegler, Maxime A.'
'Janssen, Mich\`ele'
'Vogt, Dieter'
'Spek, Anthony L.'

_publ_section_title
;
 A Cationic AgI(PNPtBu) Species Acting as PNP Transfer Agent: Facile
 Synthesis of Pd(PNPtBu)(alkyl) Complexes and Their Reactivity Compared to
 PCPtBuAnalogues
;
_journal_issue 24
_journal_name_full Organometallics
_journal_page_first 7025
_journal_paper_doi 10.1021/om900862w
_journal_volume 28
_journal_year 2009
_chemical_formula_moiety 'C30 H47 N2 P2 Pd, B F4'
_chemical_formula_sum 'C30 H47 B F4 N2 P2 Pd'
_chemical_formula_weight 690.85
_chemical_name_systematic
; 
 ? 
;
_space_group_IT_number 15
_symmetry_cell_setting monoclinic
_symmetry_space_group_name_Hall '-C 2yc'
_symmetry_space_group_name_H-M 'C 1 2/c 1'
_atom_sites_solution_hydrogens difmap
_atom_sites_solution_primary heavy
_atom_sites_solution_secondary difmap
_audit_creation_method SHELXL-97
_cell_angle_alpha 90.00
_cell_angle_beta 96.546(2)
_cell_angle_gamma 90.00
_cell_formula_units_Z 8
_cell_length_a 33.9886(11)
_cell_length_b 11.0088(3)
_cell_length_c 19.8282(5)
_cell_measurement_reflns_used 19988
_cell_measurement_temperature 200(2)
_cell_measurement_theta_max 27.00
_cell_measurement_theta_min 2.07
_cell_volume 7370.8(4)
_computing_cell_refinement 'PEAKREF (Schreurs, 2005)'
_computing_data_collection 'COLLECT (Nonius, 1999)'
_computing_data_reduction 'EVALCCD (Duisenberg et al., 2003)'
_computing_molecular_graphics 'PLATON (Spek, 2003)'
_computing_publication_material 'PLATON (Spek, 2003)'
_computing_structure_refinement 'SHELXL-97 (Sheldrick, 2008)'
_computing_structure_solution 'DIRDIF08 (Beurskens et al., 2008)'
_diffrn_ambient_temperature 200(2)
_diffrn_measured_fraction_theta_full 1.000
_diffrn_measured_fraction_theta_max 1.000
_diffrn_measurement_device_type 'Nonius KappaCCD diffractometer'
_diffrn_measurement_method '\f and \w scans'
_diffrn_radiation_monochromator graphite
_diffrn_radiation_source 'rotating anode'
_diffrn_radiation_type MoK\a
_diffrn_radiation_wavelength 0.71073
_diffrn_reflns_av_R_equivalents 0.0408
_diffrn_reflns_av_sigmaI/netI 0.0370
_diffrn_reflns_limit_h_max 43
_diffrn_reflns_limit_h_min -43
_diffrn_reflns_limit_k_max 14
_diffrn_reflns_limit_k_min -14
_diffrn_reflns_limit_l_max 25
_diffrn_reflns_limit_l_min -25
_diffrn_reflns_number 51242
_diffrn_reflns_theta_full 27.00
_diffrn_reflns_theta_max 27.00
_diffrn_reflns_theta_min 2.07
_exptl_absorpt_coefficient_mu 0.630
_exptl_absorpt_correction_T_max 0.954
_exptl_absorpt_correction_T_min 0.748
_exptl_absorpt_correction_type multi-scan
_exptl_absorpt_process_details '(SADABS; Sheldrick, 2006)'
_exptl_crystal_colour colorless
_exptl_crystal_density_diffrn 1.245
_exptl_crystal_density_method 'not measured'
_exptl_crystal_description 'thick plate'
_exptl_crystal_F_000 2864
_exptl_crystal_size_max 0.27
_exptl_crystal_size_mid 0.22
_exptl_crystal_size_min 0.07
_platon_squeeze_details
;
;
_refine_diff_density_max 0.714
_refine_diff_density_min -0.329
_refine_diff_density_rms 0.068
_refine_ls_extinction_method none
_refine_ls_goodness_of_fit_ref 1.071
_refine_ls_hydrogen_treatment constr
_refine_ls_matrix_type full
_refine_ls_number_parameters 470
_refine_ls_number_reflns 8045
_refine_ls_number_restraints 326
_refine_ls_restrained_S_all 1.076
_refine_ls_R_factor_all 0.0582
_refine_ls_R_factor_gt 0.0360
_refine_ls_shift/su_max 0.001
_refine_ls_shift/su_mean 0.000
_refine_ls_structure_factor_coef Fsqd
_refine_ls_weighting_details 'calc w=1/[\s^2^(Fo^2^)+(0.0428P)^2^+2.0654P] where P=(Fo^2^+2Fc^2^)/3'
_refine_ls_weighting_scheme calc
_refine_ls_wR_factor_gt 0.0770
_refine_ls_wR_factor_ref 0.0826
_reflns_number_gt 6096
_reflns_number_total 8045
_reflns_threshold_expression I>2\s(I)
_cod_data_source_file om900862w_si_002.cif
_cod_data_source_block Comp-5
_cod_original_sg_symbol_H-M 'C 2/c'
_cod_database_code 4070493

loop_
_symmetry_equiv_pos_as_xyz
'x, y, z'
'-x, y, -z+1/2'
'x+1/2, y+1/2, z'
'-x+1/2, y+1/2, -z+1/2'
'-x, -y, -z'
'x, -y, z-1/2'
'-x+1/2, -y+1/2, -z'
'x+1/2, -y+1/2, z-1/2'

loop_
_atom_site_label
_atom_site_type_symbol
_atom_site_fract_x
_atom_site_fract_y
_atom_site_fract_z
_atom_site_U_iso_or_equiv
_atom_site_adp_type
_atom_site_occupancy
_atom_site_symmetry_multiplicity
_atom_site_calc_flag
_atom_site_refinement_flags
_atom_site_disorder_assembly
_atom_site_disorder_group
Pd1 Pd 0.118540(5) 0.217279(16) 0.287564(8) 0.02731(7) Uani 1 1 d D . .
P1 P 0.111421(17) 0.33577(6) 0.19006(3) 0.02673(14) Uani 1 1 d . A .
C1 C 0.08622(7) 0.4740(2) 0.29394(12) 0.0314(5) Uani 1 1 d . . .
C2 C 0.06506(8) 0.5680(2) 0.31767(13) 0.0449(7) Uani 1 1 d . A .
H2 H 0.0599 0.6391 0.2910 0.054 Uiso 1 1 calc R . .
C3 C 0.05140(8) 0.5586(3) 0.38031(14) 0.0481(7) Uani 1 1 d . . .
H3 H 0.0368 0.6231 0.3972 0.058 Uiso 1 1 calc R A .
C4 C 0.05908(7) 0.4558(2) 0.41773(13) 0.0380(6) Uani 1 1 d . A .
H4 H 0.0507 0.4493 0.4617 0.046 Uiso 1 1 calc R . .
C5 C 0.07903(7) 0.3618(2) 0.39150(12) 0.0365(6) Uani 1 1 d D . .
C6 C 0.10409(7) 0.4841(2) 0.22899(12) 0.0336(6) Uani 1 1 d . A .
H6A H 0.1299 0.5259 0.2376 0.040 Uiso 1 1 calc R . .
H6B H 0.0866 0.5344 0.1968 0.040 Uiso 1 1 calc R . .
C7 C 0.06334(7) 0.3036(2) 0.13751(12) 0.0325(6) Uani 1 1 d . . .
C8 C 0.05649(8) 0.3799(3) 0.07273(13) 0.0470(7) Uani 1 1 d . A .
H8A H 0.0297 0.3653 0.0504 0.071 Uiso 1 1 calc R . .
H8B H 0.0759 0.3572 0.0420 0.071 Uiso 1 1 calc R . .
H8C H 0.0595 0.4662 0.0843 0.071 Uiso 1 1 calc R . .
C9 C 0.06093(8) 0.1682(3) 0.12031(14) 0.0440(7) Uani 1 1 d . A .
H9A H 0.0369 0.1523 0.0894 0.066 Uiso 1 1 calc R . .
H9B H 0.0602 0.1211 0.1621 0.066 Uiso 1 1 calc R . .
H9C H 0.0842 0.1445 0.0984 0.066 Uiso 1 1 calc R . .
C10 C 0.03042(7) 0.3318(3) 0.18162(13) 0.0420(6) Uani 1 1 d . A .
H10A H 0.0302 0.4190 0.1913 0.063 Uiso 1 1 calc R . .
H10B H 0.0351 0.2865 0.2243 0.063 Uiso 1 1 calc R . .
H10C H 0.0048 0.3077 0.1575 0.063 Uiso 1 1 calc R . .
C11 C 0.15306(7) 0.3633(2) 0.13799(12) 0.0368(6) Uani 1 1 d . . .
C12 C 0.15793(9) 0.2535(3) 0.09274(15) 0.0509(8) Uani 1 1 d . A .
H12A H 0.1823 0.2623 0.0710 0.076 Uiso 1 1 calc R . .
H12B H 0.1352 0.2482 0.0578 0.076 Uiso 1 1 calc R . .
H12C H 0.1595 0.1794 0.1203 0.076 Uiso 1 1 calc R . .
C13 C 0.14851(9) 0.4804(3) 0.09554(15) 0.0524(8) Uani 1 1 d . A .
H13A H 0.1423 0.5482 0.1245 0.079 Uiso 1 1 calc R . .
H13B H 0.1270 0.4702 0.0586 0.079 Uiso 1 1 calc R . .
H13C H 0.1733 0.4972 0.0764 0.079 Uiso 1 1 calc R . .
C14 C 0.19041(7) 0.3771(3) 0.18928(15) 0.0497(7) Uani 1 1 d . A .
H14A H 0.2135 0.3898 0.1648 0.075 Uiso 1 1 calc R . .
H14B H 0.1942 0.3033 0.2169 0.075 Uiso 1 1 calc R . .
H14C H 0.1872 0.4469 0.2188 0.075 Uiso 1 1 calc R . .
C15 C 0.0770(2) 0.2379(5) 0.4239(4) 0.0407(16) Uani 0.551(8) 1 d PDU A 1
H15A H 0.0494 0.2082 0.4166 0.049 Uiso 0.551(8) 1 calc PR A 1
H15B H 0.0845 0.2456 0.4734 0.049 Uiso 0.551(8) 1 calc PR A 1
P2 P 0.10952(15) 0.1256(5) 0.3899(2) 0.0298(11) Uani 0.551(8) 1 d PDU A 1
C16 C 0.1539(2) 0.1178(7) 0.4534(4) 0.0505(19) Uani 0.551(8) 1 d PDU A 1
C17 C 0.1712(3) 0.2450(8) 0.4576(4) 0.078(2) Uani 0.551(8) 1 d PDU A 1
H17A H 0.1956 0.2454 0.4893 0.117 Uiso 0.551(8) 1 calc PR A 1
H17B H 0.1521 0.3015 0.4737 0.117 Uiso 0.551(8) 1 calc PR A 1
H17C H 0.1773 0.2703 0.4126 0.117 Uiso 0.551(8) 1 calc PR A 1
C18 C 0.1444(4) 0.0786(13) 0.5235(4) 0.070(3) Uani 0.551(8) 1 d PDU A 1
H18A H 0.1672 0.0949 0.5570 0.105 Uiso 0.551(8) 1 calc PR A 1
H18B H 0.1384 -0.0086 0.5230 0.105 Uiso 0.551(8) 1 calc PR A 1
H18C H 0.1214 0.1241 0.5355 0.105 Uiso 0.551(8) 1 calc PR A 1
C19 C 0.1856(2) 0.0345(9) 0.4296(4) 0.074(2) Uani 0.551(8) 1 d PDU A 1
H19A H 0.1923 0.0621 0.3853 0.111 Uiso 0.551(8) 1 calc PR A 1
H19B H 0.1755 -0.0489 0.4256 0.111 Uiso 0.551(8) 1 calc PR A 1
H19C H 0.2094 0.0369 0.4626 0.111 Uiso 0.551(8) 1 calc PR A 1
C20 C 0.0781(2) -0.0152(7) 0.3875(4) 0.047(2) Uani 0.551(8) 1 d PDU A 1
C21 C 0.0464(2) -0.0011(8) 0.3282(4) 0.069(2) Uani 0.551(8) 1 d PDU A 1
H21A H 0.0588 0.0040 0.2860 0.103 Uiso 0.551(8) 1 calc PR A 1
H21B H 0.0313 0.0731 0.3339 0.103 Uiso 0.551(8) 1 calc PR A 1
H21C H 0.0286 -0.0714 0.3262 0.103 Uiso 0.551(8) 1 calc PR A 1
C22 C 0.1039(3) -0.1261(6) 0.3756(5) 0.074(2) Uani 0.551(8) 1 d PDU A 1
H22A H 0.1221 -0.1423 0.4166 0.110 Uiso 0.551(8) 1 calc PR A 1
H22B H 0.1192 -0.1096 0.3375 0.110 Uiso 0.551(8) 1 calc PR A 1
H22C H 0.0869 -0.1971 0.3649 0.110 Uiso 0.551(8) 1 calc PR A 1
C23 C 0.0596(3) -0.0387(8) 0.4531(4) 0.070(3) Uani 0.551(8) 1 d PDU A 1
H23A H 0.0420 -0.1093 0.4470 0.105 Uiso 0.551(8) 1 calc PR A 1
H23B H 0.0444 0.0327 0.4641 0.105 Uiso 0.551(8) 1 calc PR A 1
H23C H 0.0806 -0.0546 0.4901 0.105 Uiso 0.551(8) 1 calc PR A 1
C15' C 0.0953(3) 0.2590(6) 0.4369(4) 0.048(2) Uani 0.449(8) 1 d PDU A 2
H15C H 0.0742 0.2310 0.4638 0.058 Uiso 0.449(8) 1 calc PR A 2
H15D H 0.1172 0.2910 0.4692 0.058 Uiso 0.449(8) 1 calc PR A 2
P2' P 0.1137(2) 0.1268(6) 0.3925(3) 0.0415(17) Uani 0.449(8) 1 d PDU A 2
C16' C 0.1581(2) 0.0809(9) 0.4498(5) 0.051(2) Uani 0.449(8) 1 d PDU A 2
C17' C 0.1886(3) 0.1810(11) 0.4470(5) 0.082(3) Uani 0.449(8) 1 d PDU A 2
H17D H 0.1788 0.2558 0.4660 0.123 Uiso 0.449(8) 1 calc PR A 2
H17E H 0.1932 0.1950 0.3997 0.123 Uiso 0.449(8) 1 calc PR A 2
H17F H 0.2135 0.1567 0.4734 0.123 Uiso 0.449(8) 1 calc PR A 2
C18' C 0.1508(5) 0.0633(16) 0.5236(5) 0.064(4) Uani 0.449(8) 1 d PDU A 2
H18D H 0.1761 0.0510 0.5516 0.096 Uiso 0.449(8) 1 calc PR A 2
H18E H 0.1339 -0.0079 0.5271 0.096 Uiso 0.449(8) 1 calc PR A 2
H18F H 0.1376 0.1355 0.5393 0.096 Uiso 0.449(8) 1 calc PR A 2
C19' C 0.1758(3) -0.0358(9) 0.4240(5) 0.063(2) Uani 0.449(8) 1 d PDU A 2
H19D H 0.1760 -0.0307 0.3746 0.095 Uiso 0.449(8) 1 calc PR A 2
H19E H 0.1599 -0.1056 0.4350 0.095 Uiso 0.449(8) 1 calc PR A 2
H19F H 0.2030 -0.0457 0.4456 0.095 Uiso 0.449(8) 1 calc PR A 2
C20' C 0.0709(2) 0.0188(8) 0.3890(5) 0.044(2) Uani 0.449(8) 1 d PDU A 2
C21' C 0.0407(3) 0.0619(10) 0.3314(5) 0.065(3) Uani 0.449(8) 1 d PDU A 2
H21D H 0.0524 0.0585 0.2885 0.097 Uiso 0.449(8) 1 calc PR A 2
H21E H 0.0330 0.1457 0.3401 0.097 Uiso 0.449(8) 1 calc PR A 2
H21F H 0.0173 0.0094 0.3285 0.097 Uiso 0.449(8) 1 calc PR A 2
C22' C 0.0838(3) -0.1090(8) 0.3698(6) 0.064(3) Uani 0.449(8) 1 d PDU A 2
H22D H 0.0608 -0.1631 0.3652 0.096 Uiso 0.449(8) 1 calc PR A 2
H22E H 0.1037 -0.1399 0.4054 0.096 Uiso 0.449(8) 1 calc PR A 2
H22F H 0.0953 -0.1055 0.3267 0.096 Uiso 0.449(8) 1 calc PR A 2
C23' C 0.0497(3) 0.0079(11) 0.4526(5) 0.065(3) Uani 0.449(8) 1 d PDU A 2
H23D H 0.0336 0.0808 0.4573 0.098 Uiso 0.449(8) 1 calc PR A 2
H23E H 0.0693 -0.0003 0.4926 0.098 Uiso 0.449(8) 1 calc PR A 2
H23F H 0.0325 -0.0638 0.4488 0.098 Uiso 0.449(8) 1 calc PR A 2
C24 C 0.14617(7) 0.0754(2) 0.24951(12) 0.0325(5) Uani 1 1 d . A .
C25 C 0.12713(7) -0.0236(2) 0.21646(12) 0.0363(6) Uani 1 1 d . . .
H25 H 0.0990 -0.0253 0.2097 0.044 Uiso 1 1 calc R A .
C26 C 0.14803(8) -0.1191(2) 0.19333(13) 0.0412(6) Uani 1 1 d . A .
H26 H 0.1343 -0.1859 0.1714 0.049 Uiso 1 1 calc R . .
C27 C 0.18892(8) -0.1182(3) 0.20188(14) 0.0448(7) Uani 1 1 d . . .
C28 C 0.20876(8) -0.0210(3) 0.23457(14) 0.0465(7) Uani 1 1 d . A .
H28 H 0.2369 -0.0197 0.2407 0.056 Uiso 1 1 calc R . .
C29 C 0.18754(7) 0.0738(2) 0.25813(13) 0.0399(6) Uani 1 1 d . . .
H29 H 0.2014 0.1397 0.2808 0.048 Uiso 1 1 calc R A .
C30 C 0.21068(9) -0.2167(3) 0.17669(17) 0.0599(9) Uani 1 1 d . A .
N1 N 0.09236(6) 0.36980(18) 0.32982(9) 0.0302(4) Uani 1 1 d . A .
N2 N 0.22808(10) -0.2951(3) 0.15539(19) 0.0930(12) Uani 1 1 d . . .
B1 B 0.04536(10) 0.7497(3) 0.10662(17) 0.0462(8) Uani 1 1 d . . .
F1 F 0.04861(7) 0.87165(19) 0.11395(14) 0.1085(9) Uani 1 1 d . . .
F2 F 0.03397(7) 0.6953(2) 0.16300(10) 0.0975(8) Uani 1 1 d . . .
F3 F 0.01872(6) 0.72265(19) 0.05156(9) 0.0734(6) Uani 1 1 d . . .
F4 F 0.08191(6) 0.70409(18) 0.09611(11) 0.0744(6) Uani 1 1 d . . .

loop_
_atom_site_aniso_label
_atom_site_aniso_U_11
_atom_site_aniso_U_22
_atom_site_aniso_U_33
_atom_site_aniso_U_23
_atom_site_aniso_U_13
_atom_site_aniso_U_12
Pd1 0.03549(11) 0.02646(11) 0.01954(10) 0.00017(8) 0.00122(7) 0.00264(8)
P1 0.0332(3) 0.0278(3) 0.0190(3) -0.0001(3) 0.0020(2) 0.0010(3)
C1 0.0382(13) 0.0288(13) 0.0260(13) -0.0046(10) -0.0021(10) -0.0009(11)
C2 0.0665(18) 0.0325(15) 0.0352(15) -0.0049(12) 0.0039(13) 0.0115(13)
C3 0.0591(18) 0.0427(17) 0.0429(16) -0.0130(14) 0.0082(14) 0.0105(14)
C4 0.0446(15) 0.0449(16) 0.0251(13) -0.0126(12) 0.0059(11) -0.0033(12)
C5 0.0464(15) 0.0390(15) 0.0247(13) -0.0032(11) 0.0061(11) 0.0004(12)
C6 0.0452(14) 0.0284(13) 0.0266(13) -0.0006(10) 0.0016(11) -0.0002(11)
C7 0.0347(13) 0.0378(15) 0.0236(12) -0.0012(10) -0.0031(10) 0.0039(11)
C8 0.0508(16) 0.0580(19) 0.0293(14) 0.0092(13) -0.0085(12) 0.0039(14)
C9 0.0427(15) 0.0415(16) 0.0455(16) -0.0105(13) -0.0052(13) -0.0014(13)
C10 0.0349(14) 0.0540(17) 0.0361(15) -0.0029(13) -0.0005(12) 0.0029(13)
C11 0.0378(14) 0.0439(16) 0.0301(13) 0.0024(12) 0.0097(11) -0.0015(12)
C12 0.0525(17) 0.065(2) 0.0382(16) -0.0050(14) 0.0170(14) 0.0057(14)
C13 0.0580(18) 0.0569(19) 0.0451(17) 0.0141(15) 0.0181(14) -0.0060(15)
C14 0.0354(15) 0.063(2) 0.0513(17) 0.0054(15) 0.0081(13) -0.0074(14)
C15 0.044(3) 0.048(3) 0.031(3) 0.004(3) 0.009(3) 0.004(3)
P2 0.0380(13) 0.032(2) 0.0187(17) 0.0056(13) -0.0024(11) -0.0005(11)
C16 0.060(3) 0.057(4) 0.032(3) 0.007(3) -0.004(3) 0.008(3)
C17 0.077(5) 0.080(5) 0.068(4) 0.007(4) -0.035(4) -0.022(4)
C18 0.091(6) 0.084(6) 0.031(4) 0.017(4) -0.012(4) 0.018(5)
C19 0.076(4) 0.092(5) 0.050(4) 0.011(4) -0.011(3) 0.023(4)
C20 0.065(4) 0.039(4) 0.038(3) 0.007(3) 0.012(3) -0.015(3)
C21 0.071(4) 0.078(5) 0.057(4) -0.002(4) 0.005(3) -0.039(4)
C22 0.100(6) 0.042(4) 0.078(4) 0.000(3) 0.009(5) -0.009(4)
C23 0.089(5) 0.062(5) 0.064(4) 0.012(4) 0.030(4) -0.007(4)
C15' 0.073(5) 0.042(4) 0.032(4) 0.003(3) 0.016(4) 0.002(4)
P2' 0.066(3) 0.032(3) 0.028(3) 0.0029(19) 0.0105(19) 0.009(2)
C16' 0.054(4) 0.065(5) 0.031(4) 0.009(4) -0.005(3) 0.006(4)
C17' 0.083(5) 0.101(6) 0.056(4) 0.015(5) -0.017(4) -0.009(5)
C18' 0.081(6) 0.074(6) 0.035(5) 0.015(4) 0.002(4) 0.021(5)
C19' 0.060(5) 0.072(5) 0.056(4) 0.015(4) -0.003(4) 0.023(4)
C20' 0.050(4) 0.044(4) 0.040(4) 0.003(3) 0.012(3) 0.006(3)
C21' 0.053(4) 0.069(6) 0.072(5) 0.014(5) 0.006(4) -0.001(4)
C22' 0.064(5) 0.052(5) 0.078(5) -0.008(4) 0.016(5) -0.008(4)
C23' 0.072(5) 0.080(6) 0.047(4) 0.011(4) 0.025(4) -0.002(5)
C24 0.0393(14) 0.0314(13) 0.0264(13) 0.0018(11) 0.0014(10) 0.0059(11)
C25 0.0358(14) 0.0384(15) 0.0339(14) 0.0001(12) 0.0004(11) 0.0051(11)
C26 0.0481(16) 0.0349(15) 0.0385(15) -0.0063(12) -0.0033(12) 0.0077(13)
C27 0.0496(16) 0.0435(16) 0.0401(16) -0.0027(13) -0.0005(13) 0.0184(13)
C28 0.0323(14) 0.0567(19) 0.0485(17) 0.0021(14) -0.0037(12) 0.0147(13)
C29 0.0378(14) 0.0405(16) 0.0397(15) -0.0018(12) -0.0040(12) 0.0048(12)
C30 0.0562(19) 0.062(2) 0.059(2) -0.0094(17) -0.0030(16) 0.0223(17)
N1 0.0387(11) 0.0297(11) 0.0221(10) -0.0015(9) 0.0029(8) 0.0050(9)
N2 0.081(2) 0.086(3) 0.110(3) -0.030(2) 0.000(2) 0.0411(19)
B1 0.053(2) 0.0448(19) 0.0399(19) 0.0041(15) 0.0026(16) -0.0028(15)
F1 0.1126(17) 0.0477(12) 0.153(2) -0.0135(14) -0.0353(16) 0.0020(12)
F2 0.1013(16) 0.141(2) 0.0529(12) 0.0293(13) 0.0189(12) -0.0002(14)
F3 0.0677(12) 0.0975(16) 0.0515(11) -0.0004(10) -0.0084(9) -0.0243(11)
F4 0.0616(12) 0.0831(15) 0.0782(14) 0.0044(11) 0.0070(10) 0.0111(10)

loop_
_atom_type_symbol
_atom_type_description
_atom_type_scat_dispersion_real
_atom_type_scat_dispersion_imag
_atom_type_scat_source
C C 0.0033 0.0016 'International Tables Vol C Tables 4.2.6.8 and 6.1.1.4'
H H 0.0000 0.0000 'International Tables Vol C Tables 4.2.6.8 and 6.1.1.4'
B B 0.0013 0.0007 'International Tables Vol C Tables 4.2.6.8 and 6.1.1.4'
F F 0.0171 0.0103 'International Tables Vol C Tables 4.2.6.8 and 6.1.1.4'
N N 0.0061 0.0033 'International Tables Vol C Tables 4.2.6.8 and 6.1.1.4'
P P 0.1023 0.0942 'International Tables Vol C Tables 4.2.6.8 and 6.1.1.4'
Pd Pd -0.9988 1.0072 'International Tables Vol C Tables 4.2.6.8 and 6.1.1.4'

loop_
_geom_angle_atom_site_label_1
_geom_angle_atom_site_label_2
_geom_angle_atom_site_label_3
_geom_angle
C24 Pd1 N1 177.06(9)
C24 Pd1 P2 95.97(16)
N1 Pd1 P2 84.00(15)
C24 Pd1 P1 97.62(7)
N1 Pd1 P1 82.84(5)
P2 Pd1 P1 164.15(13)
C24 Pd1 P2' 94.96(18)
N1 Pd1 P2' 84.83(18)
P2 Pd1 P2' 3.6(3)
P1 Pd1 P2' 166.59(17)
C6 P1 C7 104.53(11)
C6 P1 C11 103.65(12)
C7 P1 C11 113.07(11)
C6 P1 Pd1 98.96(8)
C7 P1 Pd1 111.06(8)
C11 P1 Pd1 122.50(8)
N1 C1 C2 120.9(2)
N1 C1 C6 117.7(2)
C2 C1 C6 121.4(2)
C1 C2 C3 119.7(3)
C1 C2 H2 120.2
C3 C2 H2 120.2
C4 C3 C2 119.3(3)
C4 C3 H3 120.3
C2 C3 H3 120.3
C3 C4 C5 119.5(2)
C3 C4 H4 120.3
C5 C4 H4 120.3
N1 C5 C4 121.6(2)
N1 C5 C15' 116.7(4)
C4 C5 C15' 120.2(4)
N1 C5 C15 118.5(3)
C4 C5 C15 118.1(3)
C1 C6 P1 112.70(17)
C1 C6 H6A 109.1
P1 C6 H6A 109.1
C1 C6 H6B 109.1
P1 C6 H6B 109.1
H6A C6 H6B 107.8
C10 C7 C9 107.5(2)
C10 C7 C8 108.5(2)
C9 C7 C8 110.4(2)
C10 C7 P1 107.06(16)
C9 C7 P1 109.28(16)
C8 C7 P1 113.82(18)
C7 C8 H8A 109.5
C7 C8 H8B 109.5
H8A C8 H8B 109.5
C7 C8 H8C 109.5
H8A C8 H8C 109.5
H8B C8 H8C 109.5
C7 C9 H9A 109.5
C7 C9 H9B 109.5
H9A C9 H9B 109.5
C7 C9 H9C 109.5
H9A C9 H9C 109.5
H9B C9 H9C 109.5
C7 C10 H10A 109.5
C7 C10 H10B 109.5
H10A C10 H10B 109.5
C7 C10 H10C 109.5
H10A C10 H10C 109.5
H10B C10 H10C 109.5
C12 C11 C13 110.7(2)
C12 C11 C14 109.3(2)
C13 C11 C14 107.6(2)
C12 C11 P1 109.64(18)
C13 C11 P1 113.76(18)
C14 C11 P1 105.67(17)
C11 C12 H12A 109.5
C11 C12 H12B 109.5
H12A C12 H12B 109.5
C11 C12 H12C 109.5
H12A C12 H12C 109.5
H12B C12 H12C 109.5
C11 C13 H13A 109.5
C11 C13 H13B 109.5
H13A C13 H13B 109.5
C11 C13 H13C 109.5
H13A C13 H13C 109.5
H13B C13 H13C 109.5
C11 C14 H14A 109.5
C11 C14 H14B 109.5
H14A C14 H14B 109.5
C11 C14 H14C 109.5
H14A C14 H14C 109.5
H14B C14 H14C 109.5
C5 C15 P2 113.2(4)
C5 C15 H15A 108.9
P2 C15 H15A 108.9
C5 C15 H15B 108.9
P2 C15 H15B 108.9
H15A C15 H15B 107.8
C15 P2 C16 105.0(4)
C15 P2 C20 101.6(3)
C16 P2 C20 113.3(3)
C15 P2 Pd1 100.0(3)
C16 P2 Pd1 115.9(3)
C20 P2 Pd1 117.9(3)
C17 C16 C18 109.5(7)
C17 C16 C19 106.6(6)
C18 C16 C19 109.9(7)
C17 C16 P2 106.0(5)
C18 C16 P2 113.1(6)
C19 C16 P2 111.4(5)
C21 C20 C23 110.8(6)
C21 C20 C22 109.3(6)
C23 C20 C22 107.1(6)
C21 C20 P2 106.7(5)
C23 C20 P2 113.9(5)
C22 C20 P2 109.0(5)
C5 C15' P2' 115.3(5)
C5 C15' H15C 108.4
P2' C15' H15C 108.4
C5 C15' H15D 108.4
P2' C15' H15D 108.4
H15C C15' H15D 107.5
C15' P2' C16' 102.7(4)
C15' P2' C20' 102.3(5)
C16' P2' C20' 115.1(4)
C15' P2' Pd1 98.7(3)
C16' P2' Pd1 122.0(4)
C20' P2' Pd1 111.8(4)
C17' C16' C18' 108.4(8)
C17' C16' C19' 107.5(7)
C18' C16' C19' 109.2(8)
C17' C16' P2' 106.9(6)
C18' C16' P2' 114.3(7)
C19' C16' P2' 110.3(6)
C16' C17' H17D 109.5
C16' C17' H17E 109.5
H17D C17' H17E 109.5
C16' C17' H17F 109.5
H17D C17' H17F 109.5
H17E C17' H17F 109.5
C16' C18' H18D 109.5
C16' C18' H18E 109.5
H18D C18' H18E 109.5
C16' C18' H18F 109.5
H18D C18' H18F 109.5
H18E C18' H18F 109.5
C16' C19' H19D 109.5
C16' C19' H19E 109.5
H19D C19' H19E 109.5
C16' C19' H19F 109.5
H19D C19' H19F 109.5
H19E C19' H19F 109.5
C21' C20' C23' 107.6(7)
C21' C20' C22' 106.7(6)
C23' C20' C22' 107.9(7)
C21' C20' P2' 106.5(6)
C23' C20' P2' 117.2(6)
C22' C20' P2' 110.4(6)
C20' C21' H21D 109.5
C20' C21' H21E 109.5
H21D C21' H21E 109.5
C20' C21' H21F 109.5
H21D C21' H21F 109.5
H21E C21' H21F 109.5
C20' C22' H22D 109.5
C20' C22' H22E 109.5
H22D C22' H22E 109.5
C20' C22' H22F 109.5
H22D C22' H22F 109.5
H22E C22' H22F 109.5
C20' C23' H23D 109.5
C20' C23' H23E 109.5
H23D C23' H23E 109.5
C20' C23' H23F 109.5
H23D C23' H23F 109.5
H23E C23' H23F 109.5
C25 C24 C29 117.1(2)
C25 C24 Pd1 124.90(18)
C29 C24 Pd1 118.01(18)
C26 C25 C24 121.7(2)
C26 C25 H25 119.2
C24 C25 H25 119.2
C25 C26 C27 120.3(3)
C25 C26 H26 119.9
C27 C26 H26 119.9
C26 C27 C28 119.5(2)
C26 C27 C30 120.2(3)
C28 C27 C30 120.2(3)
C29 C28 C27 119.8(2)
C29 C28 H28 120.1
C27 C28 H28 120.1
C28 C29 C24 121.7(3)
C28 C29 H29 119.2
C24 C29 H29 119.2
N2 C30 C27 178.9(4)
C1 N1 C5 118.8(2)
C1 N1 Pd1 120.70(15)
C5 N1 Pd1 120.33(16)
F1 B1 F2 112.1(3)
F1 B1 F3 109.9(3)
F2 B1 F3 109.5(3)
F1 B1 F4 108.3(3)
F2 B1 F4 108.0(3)
F3 B1 F4 109.0(3)

loop_
_geom_bond_atom_site_label_1
_geom_bond_atom_site_label_2
_geom_bond_distance
Pd1 C24 2.013(2)
Pd1 N1 2.1174(19)
Pd1 P2 2.318(4)
Pd1 P1 2.3220(6)
Pd1 P2' 2.330(5)
P1 C6 1.835(2)
P1 C7 1.869(2)
P1 C11 1.869(2)
C1 N1 1.353(3)
C1 C2 1.373(3)
C1 C6 1.489(3)
C2 C3 1.379(4)
C2 H2 0.9500
C3 C4 1.361(4)
C3 H3 0.9500
C4 C5 1.372(3)
C4 H4 0.9500
C5 N1 1.355(3)
C5 C15' 1.511(6)
C5 C15 1.513(6)
C6 H6A 0.9900
C6 H6B 0.9900
C7 C10 1.528(3)
C7 C9 1.529(4)
C7 C8 1.530(3)
C8 H8A 0.9800
C8 H8B 0.9800
C8 H8C 0.9800
C9 H9A 0.9800
C9 H9B 0.9800
C9 H9C 0.9800
C10 H10A 0.9800
C10 H10B 0.9800
C10 H10C 0.9800
C11 C12 1.525(4)
C11 C13 1.538(4)
C11 C14 1.541(4)
C12 H12A 0.9800
C12 H12B 0.9800
C12 H12C 0.9800
C13 H13A 0.9800
C13 H13B 0.9800
C13 H13C 0.9800
C14 H14A 0.9800
C14 H14B 0.9800
C14 H14C 0.9800
C15 P2 1.836(5)
C15 H15A 0.9900
C15 H15B 0.9900
P2 C16 1.853(5)
P2 C20 1.880(5)
C16 C17 1.518(7)
C16 C18 1.524(6)
C16 C19 1.532(8)
C17 H17A 0.9800
C17 H17B 0.9800
C17 H17C 0.9800
C18 H18A 0.9800
C18 H18B 0.9800
C18 H18C 0.9800
C19 H19A 0.9800
C19 H19B 0.9800
C19 H19C 0.9800
C20 C21 1.509(7)
C20 C23 1.529(6)
C20 C22 1.539(8)
C21 H21A 0.9800
C21 H21B 0.9800
C21 H21C 0.9800
C22 H22A 0.9800
C22 H22B 0.9800
C22 H22C 0.9800
C23 H23A 0.9800
C23 H23B 0.9800
C23 H23C 0.9800
C15' P2' 1.846(6)
C15' H15C 0.9900
C15' H15D 0.9900
P2' C16' 1.852(6)
P2' C20' 1.875(6)
C16' C17' 1.518(8)
C16' C18' 1.523(7)
C16' C19' 1.532(9)
C17' H17D 0.9800
C17' H17E 0.9800
C17' H17F 0.9800
C18' H18D 0.9800
C18' H18E 0.9800
C18' H18F 0.9800
C19' H19D 0.9800
C19' H19E 0.9800
C19' H19F 0.9800
C20' C21' 1.521(8)
C20' C23' 1.529(7)
C20' C22' 1.534(8)
C21' H21D 0.9800
C21' H21E 0.9800
C21' H21F 0.9800
C22' H22D 0.9800
C22' H22E 0.9800
C22' H22F 0.9800
C23' H23D 0.9800
C23' H23E 0.9800
C23' H23F 0.9800
C24 C25 1.393(3)
C24 C29 1.397(3)
C25 C26 1.376(3)
C25 H25 0.9500
C26 C27 1.381(4)
C26 H26 0.9500
C27 C28 1.385(4)
C27 C30 1.434(4)
C28 C29 1.380(4)
C28 H28 0.9500
C29 H29 0.9500
C30 N2 1.153(4)
B1 F1 1.353(4)
B1 F2 1.363(4)
B1 F3 1.369(4)
B1 F4 1.378(4)

loop_
_geom_torsion_atom_site_label_1
_geom_torsion_atom_site_label_2
_geom_torsion_atom_site_label_3
_geom_torsion_atom_site_label_4
_geom_torsion
C24 Pd1 P1 C6 -159.81(11)
N1 Pd1 P1 C6 17.26(10)
P2 Pd1 P1 C6 51.3(5)
P2' Pd1 P1 C6 40.6(7)
C24 Pd1 P1 C7 90.75(11)
N1 Pd1 P1 C7 -92.18(10)
P2 Pd1 P1 C7 -58.1(5)
P2' Pd1 P1 C7 -68.8(7)
C24 Pd1 P1 C11 -47.25(12)
N1 Pd1 P1 C11 129.82(11)
P2 Pd1 P1 C11 163.9(5)
P2' Pd1 P1 C11 153.2(7)
N1 C1 C2 C3 3.0(4)
C6 C1 C2 C3 -175.3(2)
C1 C2 C3 C4 -0.1(4)
C2 C3 C4 C5 -2.3(4)
C3 C4 C5 N1 1.9(4)
C3 C4 C5 C15' 167.2(5)
C3 C4 C5 C15 -162.8(4)
N1 C1 C6 P1 26.4(3)
C2 C1 C6 P1 -155.2(2)
C7 P1 C6 C1 87.07(19)
C11 P1 C6 C1 -154.28(17)
Pd1 P1 C6 C1 -27.55(18)
C6 P1 C7 C10 -46.4(2)
C11 P1 C7 C10 -158.47(17)
Pd1 P1 C7 C10 59.37(18)
C6 P1 C7 C9 -162.57(17)
C11 P1 C7 C9 85.4(2)
Pd1 P1 C7 C9 -56.78(18)
C6 P1 C7 C8 73.5(2)
C11 P1 C7 C8 -38.5(2)
Pd1 P1 C7 C8 179.30(16)
C6 P1 C11 C12 -170.28(18)
C7 P1 C11 C12 -57.7(2)
Pd1 P1 C11 C12 79.55(19)
C6 P1 C11 C13 -45.8(2)
C7 P1 C11 C13 66.8(2)
Pd1 P1 C11 C13 -155.92(16)
C6 P1 C11 C14 72.1(2)
C7 P1 C11 C14 -175.35(18)
Pd1 P1 C11 C14 -38.1(2)
N1 C5 C15 P2 21.3(6)
C4 C5 C15 P2 -173.5(3)
C15' C5 C15 P2 -71.7(10)
C5 C15 P2 C16 100.1(5)
C5 C15 P2 C20 -141.7(5)
C5 C15 P2 Pd1 -20.3(5)
C24 Pd1 P2 C15 -171.1(3)
N1 Pd1 P2 C15 11.9(3)
P1 Pd1 P2 C15 -22.1(6)
P2' Pd1 P2 C15 115(5)
C24 Pd1 P2 C16 76.8(4)
N1 Pd1 P2 C16 -100.3(4)
P1 Pd1 P2 C16 -134.2(4)
P2' Pd1 P2 C16 3(5)
C24 Pd1 P2 C20 -62.2(4)
N1 Pd1 P2 C20 120.8(4)
P1 Pd1 P2 C20 86.8(6)
P2' Pd1 P2 C20 -136(5)
C15 P2 C16 C17 -59.9(6)
C20 P2 C16 C17 -169.8(6)
Pd1 P2 C16 C17 49.3(6)
C15 P2 C16 C18 60.1(7)
C20 P2 C16 C18 -49.9(8)
Pd1 P2 C16 C18 169.3(6)
C15 P2 C16 C19 -175.5(5)
C20 P2 C16 C19 74.6(6)
Pd1 P2 C16 C19 -66.3(6)
C15 P2 C20 C21 74.8(5)
C16 P2 C20 C21 -173.2(5)
Pd1 P2 C20 C21 -33.2(6)
C15 P2 C20 C23 -47.8(6)
C16 P2 C20 C23 64.2(7)
Pd1 P2 C20 C23 -155.8(5)
C15 P2 C20 C22 -167.3(5)
C16 P2 C20 C22 -55.3(6)
Pd1 P2 C20 C22 84.7(5)
N1 C5 C15' P2' -24.1(8)
C4 C5 C15' P2' 169.9(4)
C15 C5 C15' P2' 76.9(10)
C5 C15' P2' C16' 141.8(7)
C5 C15' P2' C20' -98.6(7)
C5 C15' P2' Pd1 16.1(7)
C24 Pd1 P2' C15' 171.9(4)
N1 Pd1 P2' C15' -5.1(4)
P2 Pd1 P2' C15' -82(5)
P1 Pd1 P2' C15' -28.4(9)
C24 Pd1 P2' C16' 61.0(5)
N1 Pd1 P2' C16' -116.1(5)
P2 Pd1 P2' C16' 167(5)
P1 Pd1 P2' C16' -139.3(6)
C24 Pd1 P2' C20' -81.0(4)
N1 Pd1 P2' C20' 102.0(4)
P2 Pd1 P2' C20' 25(5)
P1 Pd1 P2' C20' 78.7(8)
C15' P2' C16' C17' -68.1(7)
C20' P2' C16' C17' -178.5(6)
Pd1 P2' C16' C17' 40.7(8)
C15' P2' C16' C18' 51.8(9)
C20' P2' C16' C18' -58.5(9)
Pd1 P2' C16' C18' 160.7(8)
C15' P2' C16' C19' 175.3(6)
C20' P2' C16' C19' 65.0(7)
Pd1 P2' C16' C19' -75.8(7)
C15' P2' C20' C21' 78.5(6)
C16' P2' C20' C21' -170.9(6)
Pd1 P2' C20' C21' -26.2(7)
C15' P2' C20' C23' -41.9(7)
C16' P2' C20' C23' 68.7(8)
Pd1 P2' C20' C23' -146.6(6)
C15' P2' C20' C22' -165.9(6)
C16' P2' C20' C22' -55.4(8)
Pd1 P2' C20' C22' 89.4(6)
P2 Pd1 C24 C25 83.7(2)
P1 Pd1 C24 C25 -88.1(2)
P2' Pd1 C24 C25 87.2(3)
P2 Pd1 C24 C29 -94.6(2)
P1 Pd1 C24 C29 93.55(19)
P2' Pd1 C24 C29 -91.1(2)
C29 C24 C25 C26 0.1(4)
Pd1 C24 C25 C26 -178.23(19)
C24 C25 C26 C27 -0.7(4)
C25 C26 C27 C28 0.7(4)
C25 C26 C27 C30 -178.9(3)
C26 C27 C28 C29 -0.1(4)
C30 C27 C28 C29 179.5(3)
C27 C28 C29 C24 -0.5(4)
C25 C24 C29 C28 0.5(4)
Pd1 C24 C29 C28 178.9(2)
C2 C1 N1 C5 -3.4(4)
C6 C1 N1 C5 175.0(2)
C2 C1 N1 Pd1 172.15(19)
C6 C1 N1 Pd1 -9.4(3)
C4 C5 N1 C1 1.0(4)
C15' C5 N1 C1 -164.8(5)
C15 C5 N1 C1 165.6(4)
C4 C5 N1 Pd1 -174.62(18)
C15' C5 N1 Pd1 19.6(5)
C15 C5 N1 Pd1 -10.0(4)
P2 Pd1 N1 C1 -178.8(2)
P1 Pd1 N1 C1 -7.68(17)
P2' Pd1 N1 C1 177.6(2)
P2 Pd1 N1 C5 -3.3(2)
P1 Pd1 N1 C5 167.83(18)
P2' Pd1 N1 C5 -6.9(2)

loop_
_platon_squeeze_void_nr
_platon_squeeze_void_average_x
_platon_squeeze_void_average_y
_platon_squeeze_void_average_z
_platon_squeeze_void_volume
_platon_squeeze_void_count_electrons
_platon_squeeze_void_content
1 0.250 0.250 -0.000 284 76 ' '
2 0.250 -0.250 0.500 284 76 ' '
3 0.750 0.250 0.500 284 76 ' '
4 0.750 -0.250 1.000 284 76 ' '
